data_4107038
loop_
_publ_author_name
'Jarrod F. Eubank'
'Lukasz Wojtas'
'Matthew R. Hight'
'Till Bousquet'
'Victor Ch. Kravtsov'
'Mohamed Eddaoudi'

_publ_section_title
;
 The Next Chapter in MOF Pillaring Strategies: Trigonal Heterofunctional
 Ligands To Access Targeted High-Connected Three Dimensional Nets,
 Isoreticular Platforms
;
_journal_name_full 'Journal of the American Chemical Society'
_journal_page_first 17532
_journal_page_last 17535
_journal_paper_doi 10.1021/ja203898s
_journal_volume 133
_journal_year 2011
_chemical_formula_sum 'C10 H5 Cu N3 O4'
_chemical_formula_weight 294.71
_chemical_name_systematic
;
 ?
;
_space_group_IT_number 14
_symmetry_cell_setting monoclinic
_symmetry_space_group_name_Hall '-P 2ybc'
_symmetry_space_group_name_H-M 'P 1 21/c 1'
_atom_sites_solution_hydrogens geom
_atom_sites_solution_primary direct
_atom_sites_solution_secondary difmap
_audit_creation_method SHELXL-97
_cell_angle_alpha 90.00
_cell_angle_beta 109.552(7)
_cell_angle_gamma 90.00
_cell_formula_units_Z 4
_cell_length_a 10.884(5)
_cell_length_b 12.049(6)
_cell_length_c 14.338(7)
_cell_measurement_reflns_used 1434
_cell_measurement_temperature 100(2)
_cell_measurement_theta_max 25.1
_cell_measurement_theta_min 2.25
_cell_volume 1771.9(15)
_computing_cell_refinement 'APEX2 (Bruker, 2010); SAINT (Bruker, 2009)'
_computing_data_collection 'APEX2 (Bruker, 2010)'
_computing_data_reduction 'SAINT (Bruker, 2009);XPREP(Sheldrick,2008)'
_computing_publication_material 'APEX2 (Bruker, 2010)'
_computing_structure_refinement 'SHELXL-97 (Sheldrick, 2008)'
_computing_structure_solution 'SHELXS-97 (Sheldrick, 2008)'
_diffrn_ambient_temperature 100(2)
_diffrn_measured_fraction_theta_full 0.992
_diffrn_measured_fraction_theta_max 0.992
_diffrn_measurement_device_type 'BRUKER SMART APEX CCD'
_diffrn_measurement_method 'omega scans'
_diffrn_radiation_monochromator graphite
_diffrn_radiation_source 'fine-focus sealed tube'
_diffrn_radiation_type MoK\a
_diffrn_radiation_wavelength 0.71073
_diffrn_reflns_av_R_equivalents 0.0864
_diffrn_reflns_av_sigmaI/netI 0.1117
_diffrn_reflns_limit_h_max 10
_diffrn_reflns_limit_h_min -13
_diffrn_reflns_limit_k_max 12
_diffrn_reflns_limit_k_min -14
_diffrn_reflns_limit_l_max 17
_diffrn_reflns_limit_l_min -15
_diffrn_reflns_number 8603
_diffrn_reflns_theta_full 25.19
_diffrn_reflns_theta_max 25.19
_diffrn_reflns_theta_min 1.99
_exptl_absorpt_coefficient_mu 1.239
_exptl_absorpt_correction_T_max 0.9074
_exptl_absorpt_correction_T_min 0.8656
_exptl_absorpt_correction_type multi-scan
_exptl_absorpt_process_details 'SADABS; (Sheldrick, 2003)'
_exptl_crystal_colour green
_exptl_crystal_density_diffrn 1.105
_exptl_crystal_description block
_exptl_crystal_F_000 588
_exptl_crystal_size_max 0.12
_exptl_crystal_size_mid 0.10
_exptl_crystal_size_min 0.08
_platon_squeeze_details
;
;
_refine_diff_density_max 1.382
_refine_diff_density_min -1.200
_refine_diff_density_rms 0.161
_refine_ls_extinction_method none
_refine_ls_goodness_of_fit_ref 1.047
_refine_ls_hydrogen_treatment constr
_refine_ls_matrix_type full
_refine_ls_number_parameters 163
_refine_ls_number_reflns 3163
_refine_ls_number_restraints 30
_refine_ls_restrained_S_all 1.046
_refine_ls_R_factor_all 0.0932
_refine_ls_R_factor_gt 0.0718
_refine_ls_shift/su_max 0.000
_refine_ls_shift/su_mean 0.000
_refine_ls_structure_factor_coef Fsqd
_refine_ls_weighting_details 'calc w=1/[\s^2^(Fo^2^)+(0.1201P)^2^+0.0000P] where P=(Fo^2^+2Fc^2^)/3'
_refine_ls_weighting_scheme calc
_refine_ls_wR_factor_gt 0.2014
_refine_ls_wR_factor_ref 0.2124
_reflns_number_gt 2226
_reflns_number_total 3163
_reflns_threshold_expression >2sigma(I)
_cod_data_source_file ja203898s_si_002.cif
_cod_data_source_block 1
_cod_original_cell_volume 1772.0(15)
_cod_database_code 4107038

loop_
_symmetry_equiv_pos_as_xyz
'x, y, z'
'-x, y+1/2, -z+1/2'
'-x, -y, -z'
'x, -y-1/2, z-1/2'

loop_
_atom_site_label
_atom_site_type_symbol
_atom_site_fract_x
_atom_site_fract_y
_atom_site_fract_z
_atom_site_U_iso_or_equiv
_atom_site_adp_type
_atom_site_occupancy
_atom_site_symmetry_multiplicity
_atom_site_calc_flag
_atom_site_refinement_flags
Cu01 Cu 0.09808(7) 0.57435(6) 0.02657(5) 0.0093(3) Uani 1 1 d .
O1 O 0.1753(5) 0.4726(4) 0.1390(3) 0.0224(11) Uani 1 1 d .
O2 O 0.1747(4) 0.4786(4) -0.0501(4) 0.0227(11) Uani 1 1 d .
O3 O -0.0089(4) 0.6477(4) -0.0966(4) 0.0227(11) Uani 1 1 d .
O4 O -0.0093(4) 0.6426(4) 0.0977(3) 0.0203(11) Uani 1 1 d .
C1 C 0.1198(6) 0.3879(6) 0.1491(5) 0.0184(15) Uani 1 1 d .
C2 C 0.1197(6) 0.1081(5) 0.4066(5) 0.0164(14) Uani 1 1 d .
C3 C 0.1918(7) 0.1754(6) 0.3552(6) 0.0232(16) Uani 1 1 d .
C4 C 0.1276(6) 0.2427(4) 0.2780(4) 0.0073(13) Uani 1 1 d .
H4 H 0.0350 0.2404 0.2531 0.009 Uiso 1 1 calc R
C5 C 0.1917(7) 0.3144(6) 0.2344(6) 0.0256(18) Uani 1 1 d .
C6 C 0.3288(7) 0.3124(6) 0.2694(6) 0.0270(18) Uani 1 1 d .
H6 H 0.3771 0.3590 0.2410 0.032 Uiso 1 1 calc R
C7 C 0.3917(6) 0.2412(5) 0.3459(5) 0.0107(13) Uani 1 1 d U
C8 C 0.3260(7) 0.1713(6) 0.3888(5) 0.0240(17) Uani 1 1 d .
H8 H 0.3718 0.1215 0.4400 0.029 Uiso 1 1 calc R
C9 C 0.6149(6) 0.1518(5) 0.4029(4) 0.0083(12) Uani 1 1 d U
H9 H 0.5875 0.0765 0.3964 0.010 Uiso 1 1 calc R
N1 N 0.5334(5) 0.2414(4) 0.3816(4) 0.0042(10) Uani 1 1 d U
N2 N 0.2644(5) 0.6848(4) 0.0667(4) 0.0074(11) Uani 1 1 d U
N3 N 0.7374(5) 0.3026(4) 0.4330(4) 0.0091(11) Uani 1 1 d U
C10 C 0.6138(6) 0.3305(5) 0.4003(5) 0.0201(16) Uani 1 1 d .
H10 H 0.5840 0.4051 0.3908 0.024 Uiso 1 1 calc R

loop_
_atom_site_aniso_label
_atom_site_aniso_U_11
_atom_site_aniso_U_22
_atom_site_aniso_U_33
_atom_site_aniso_U_23
_atom_site_aniso_U_13
_atom_site_aniso_U_12
Cu01 0.0077(4) 0.0073(4) 0.0119(4) 0.0002(3) 0.0020(3) 0.0008(3)
O1 0.019(2) 0.022(3) 0.019(3) 0.013(2) -0.003(2) -0.006(2)
O2 0.015(2) 0.026(3) 0.029(3) -0.012(2) 0.010(2) -0.003(2)
O3 0.012(2) 0.025(3) 0.026(3) 0.012(2) 0.000(2) -0.003(2)
O4 0.013(2) 0.023(3) 0.026(3) -0.008(2) 0.007(2) -0.003(2)
C1 0.013(3) 0.029(4) 0.013(4) 0.002(3) 0.005(3) -0.001(3)
C2 0.015(3) 0.012(3) 0.018(4) 0.004(3) 0.000(3) 0.004(3)
C3 0.020(4) 0.018(4) 0.029(4) 0.006(3) 0.005(3) -0.001(3)
C4 0.004(3) 0.012(3) 0.007(3) 0.002(2) 0.003(2) 0.002(2)
C5 0.013(3) 0.018(4) 0.042(5) 0.016(3) 0.005(3) 0.002(3)
C6 0.014(3) 0.036(5) 0.031(5) 0.018(3) 0.008(3) -0.004(3)
C7 0.0102(16) 0.0112(16) 0.0105(16) 0.0015(9) 0.0031(10) 0.0006(9)
C8 0.014(3) 0.028(4) 0.027(4) 0.013(3) 0.003(3) 0.002(3)
C9 0.0076(15) 0.0085(15) 0.0091(15) 0.0014(9) 0.0031(10) 0.0007(9)
N1 0.0038(13) 0.0053(13) 0.0040(13) 0.0012(9) 0.0020(9) -0.0003(9)
N2 0.0060(13) 0.0074(13) 0.0084(13) -0.0025(9) 0.0021(9) 0.0006(9)
N3 0.0084(13) 0.0080(14) 0.0102(14) 0.0010(9) 0.0022(9) -0.0005(9)
C10 0.011(3) 0.010(3) 0.037(4) 0.004(3) 0.005(3) 0.003(3)

loop_
_atom_type_symbol
_atom_type_description
_atom_type_scat_dispersion_real
_atom_type_scat_dispersion_imag
_atom_type_scat_source
C C 0.0033 0.0016 'International Tables Vol C Tables 4.2.6.8 and 6.1.1.4'
H H 0.0000 0.0000 'International Tables Vol C Tables 4.2.6.8 and 6.1.1.4'
N N 0.0061 0.0033 'International Tables Vol C Tables 4.2.6.8 and 6.1.1.4'
O O 0.0106 0.0060 'International Tables Vol C Tables 4.2.6.8 and 6.1.1.4'
Cu Cu 0.3201 1.2651 'International Tables Vol C Tables 4.2.6.8 and 6.1.1.4'

loop_
_geom_angle_atom_site_label_1
_geom_angle_atom_site_label_2
_geom_angle_atom_site_label_3
_geom_angle
_geom_angle_site_symmetry_1
_geom_angle_site_symmetry_3
O2 Cu01 O4 166.61(19) . .
O2 Cu01 O3 89.8(2) . .
O4 Cu01 O3 90.1(2) . .
O2 Cu01 O1 87.0(2) . .
O4 Cu01 O1 90.0(2) . .
O3 Cu01 O1 166.58(19) . .
O2 Cu01 N2 92.07(19) . .
O4 Cu01 N2 101.18(18) . .
O3 Cu01 N2 98.83(19) . .
O1 Cu01 N2 94.32(19) . .
O2 Cu01 Cu01 84.01(14) . 3_565
O4 Cu01 Cu01 82.70(14) . 3_565
O3 Cu01 Cu01 82.54(14) . 3_565
O1 Cu01 Cu01 84.17(14) . 3_565
N2 Cu01 Cu01 175.86(13) . 3_565
C1 O1 Cu01 121.6(4) . .
C2 O2 Cu01 122.9(4) 4_565 .
C1 O3 Cu01 122.8(4) 3_565 .
C2 O4 Cu01 124.1(4) 2 .
O1 C1 O3 128.7(6) . 3_565
O1 C1 C5 116.5(6) . .
O3 C1 C5 114.7(6) 3_565 .
O4 C2 O2 126.1(6) 2_545 4_566
O4 C2 C3 116.8(6) 2_545 .
O2 C2 C3 117.1(6) 4_566 .
C4 C3 C8 120.1(6) . .
C4 C3 C2 121.1(6) . .
C8 C3 C2 118.8(6) . .
C3 C4 C5 122.7(6) . .
C3 C4 H4 118.7 . .
C5 C4 H4 118.7 . .
C4 C5 C6 117.6(6) . .
C4 C5 C1 122.1(6) . .
C6 C5 C1 120.2(6) . .
C7 C6 C5 118.7(6) . .
C7 C6 H6 120.7 . .
C5 C6 H6 120.7 . .
C8 C7 C6 122.8(6) . .
C8 C7 N1 119.5(6) . .
C6 C7 N1 117.7(5) . .
C7 C8 C3 118.1(6) . .
C7 C8 H8 121.0 . .
C3 C8 H8 121.0 . .
N2 C9 N1 110.0(5) 2_645 .
N2 C9 H9 125.0 2_645 .
N1 C9 H9 125.0 . .
C10 N1 C9 104.7(5) . .
C10 N1 C7 127.6(5) . .
C9 N1 C7 127.7(5) . .
C9 N2 N3 108.5(5) 2_655 2_655
C9 N2 Cu01 124.3(4) 2_655 .
N3 N2 Cu01 127.2(3) 2_655 .
C10 N3 N2 104.1(5) . 2_645
N3 C10 N1 112.7(6) . .
N3 C10 H10 123.7 . .
N1 C10 H10 123.7 . .

loop_
_geom_bond_atom_site_label_1
_geom_bond_atom_site_label_2
_geom_bond_distance
_geom_bond_site_symmetry_2
Cu01 O2 1.962(5) .
Cu01 O4 1.970(5) .
Cu01 O3 1.970(5) .
Cu01 O1 1.976(5) .
Cu01 N2 2.164(5) .
Cu01 Cu01 2.6945(17) 3_565
O1 C1 1.218(8) .
O2 C2 1.259(8) 4_565
O3 C1 1.265(8) 3_565
O4 C2 1.254(8) 2
C1 O3 1.265(8) 3_565
C1 C5 1.501(9) .
C2 O4 1.254(8) 2_545
C2 O2 1.259(8) 4_566
C2 C3 1.484(9) .
C3 C4 1.362(9) .
C3 C8 1.377(9) .
C4 C5 1.385(9) .
C4 H4 0.9500 .
C5 C6 1.406(9) .
C6 C7 1.380(9) .
C6 H6 0.9500 .
C7 C8 1.376(9) .
C7 N1 1.453(8) .
C8 H8 0.9500 .
C9 N2 1.300(7) 2_645
C9 N1 1.366(7) .
C9 H9 0.9500 .
N1 C10 1.354(8) .
N2 C9 1.300(7) 2_655
N2 N3 1.420(7) 2_655
N3 C10 1.312(8) .
N3 N2 1.420(7) 2_645
C10 H10 0.9500 .

loop_
_geom_torsion_atom_site_label_1
_geom_torsion_atom_site_label_2
_geom_torsion_atom_site_label_3
_geom_torsion_atom_site_label_4
_geom_torsion
_geom_torsion_site_symmetry_1
_geom_torsion_site_symmetry_4
O2 Cu01 O1 C1 -84.7(6) . .
O4 Cu01 O1 C1 82.2(6) . .
O3 Cu01 O1 C1 -8.3(12) . .
N2 Cu01 O1 C1 -176.5(5) . .
Cu01 Cu01 O1 C1 -0.4(5) 3_565 .
O4 Cu01 O2 C2 6.9(12) . 4_565
O3 Cu01 O2 C2 -82.6(5) . 4_565
O1 Cu01 O2 C2 84.3(5) . 4_565
N2 Cu01 O2 C2 178.6(5) . 4_565
Cu01 Cu01 O2 C2 -0.1(5) 3_565 4_565
O2 Cu01 O3 C1 87.9(6) . 3_565
O4 Cu01 O3 C1 -78.7(5) . 3_565
O1 Cu01 O3 C1 11.8(12) . 3_565
N2 Cu01 O3 C1 180.0(5) . 3_565
Cu01 Cu01 O3 C1 3.9(5) 3_565 3_565
O2 Cu01 O4 C2 -11.1(12) . 2
O3 Cu01 O4 C2 78.4(5) . 2
O1 Cu01 O4 C2 -88.2(5) . 2
N2 Cu01 O4 C2 177.4(5) . 2
Cu01 Cu01 O4 C2 -4.1(5) 3_565 2
Cu01 O1 C1 O3 -2.7(11) . 3_565
Cu01 O1 C1 C5 176.7(5) . .
O4 C2 C3 C4 -24.8(10) 2_545 .
O2 C2 C3 C4 154.7(7) 4_566 .
O4 C2 C3 C8 153.4(7) 2_545 .
O2 C2 C3 C8 -27.1(10) 4_566 .
C8 C3 C4 C5 -4.4(11) . .
C2 C3 C4 C5 173.8(6) . .
C3 C4 C5 C6 3.0(11) . .
C3 C4 C5 C1 179.8(7) . .
O1 C1 C5 C4 154.3(7) . .
O3 C1 C5 C4 -26.1(10) 3_565 .
O1 C1 C5 C6 -29.0(11) . .
O3 C1 C5 C6 150.5(7) 3_565 .
C4 C5 C6 C7 -1.2(12) . .
C1 C5 C6 C7 -178.0(7) . .
C5 C6 C7 C8 0.7(12) . .
C5 C6 C7 N1 -179.4(6) . .
C6 C7 C8 C3 -1.9(11) . .
N1 C7 C8 C3 178.1(6) . .
C4 C3 C8 C7 3.7(11) . .
C2 C3 C8 C7 -174.5(6) . .
N2 C9 N1 C10 0.7(7) 2_645 .
N2 C9 N1 C7 -179.8(5) 2_645 .
C8 C7 N1 C10 -135.8(7) . .
C6 C7 N1 C10 44.2(9) . .
C8 C7 N1 C9 44.7(9) . .
C6 C7 N1 C9 -135.2(7) . .
O2 Cu01 N2 C9 -45.1(5) . 2_655
O4 Cu01 N2 C9 132.9(5) . 2_655
O3 Cu01 N2 C9 -135.2(5) . 2_655
O1 Cu01 N2 C9 42.1(5) . 2_655
O2 Cu01 N2 N3 136.4(4) . 2_655
O4 Cu01 N2 N3 -45.5(5) . 2_655
O3 Cu01 N2 N3 46.4(4) . 2_655
O1 Cu01 N2 N3 -136.4(4) . 2_655
N2 N3 C10 N1 1.2(7) 2_645 .
C9 N1 C10 N3 -1.2(8) . .
C7 N1 C10 N3 179.3(6) . .

loop_
_platon_squeeze_void_nr
_platon_squeeze_void_average_x
_platon_squeeze_void_average_y
_platon_squeeze_void_average_z
_platon_squeeze_void_volume
_platon_squeeze_void_count_electrons
_platon_squeeze_void_content
1 -0.009 -0.021 -0.022 1302 570 ' '
